data_4110906
loop_
_publ_author_name
'Liam P. Spencer'
'Chad Beddie'
'Michael B. Hall'
'Michael D. Fryzuk'

_publ_section_title
;
 Synthesis, Reactivity, and DFT Studies of Tantalum Complexes
 Incorporating Diamido-N-heterocyclic Carbene Ligands. Facile Endocyclic
 C-H Bond Activation
;
_journal_name_full 'Journal of the American Chemical Society'
_journal_page_first 12531
_journal_page_last 12543
_journal_paper_doi 10.1021/ja063282x
_journal_volume 128
_journal_year 2006
_chemical_formula_moiety 'C36 H57 N8 Ta'
_chemical_formula_sum 'C36 H57 N8 Ta'
_chemical_formula_weight 782.85
_chemical_name_systematic
;
 ?
;
_space_group_IT_number 14
_symmetry_cell_setting monoclinic
_symmetry_space_group_name_Hall '-P 2ybc'
_symmetry_space_group_name_H-M 'P 1 21/c 1'
_atom_sites_solution_hydrogens geom
_atom_sites_solution_primary direct
_atom_sites_solution_secondary difmap
_audit_creation_method SHELXL-97
_cell_angle_alpha 90.000(5)
_cell_angle_beta 87.021(5)
_cell_angle_gamma 90.000(5)
_cell_formula_units_Z 4
_cell_length_a 12.669(5)
_cell_length_b 11.681(5)
_cell_length_c 25.201(5)
_cell_measurement_temperature 293(2)
_cell_measurement_theta_max 27.295
_cell_measurement_theta_min 2.445
_cell_volume 3724(2)
_computing_structure_refinement 'SHELXL-97 (Sheldrick, 1997)'
_diffrn_ambient_temperature 293(2)
_diffrn_measured_fraction_theta_full 0.883
_diffrn_measured_fraction_theta_max 0.883
_diffrn_radiation_monochromator graphite
_diffrn_radiation_source 'fine-focus sealed tube'
_diffrn_radiation_type MoK\a
_diffrn_radiation_wavelength 0.71073
_diffrn_reflns_av_R_equivalents 0.0245
_diffrn_reflns_av_sigmaI/netI 0.0356
_diffrn_reflns_limit_h_max 15
_diffrn_reflns_limit_h_min 0
_diffrn_reflns_limit_k_max 12
_diffrn_reflns_limit_k_min -14
_diffrn_reflns_limit_l_max 29
_diffrn_reflns_limit_l_min -29
_diffrn_reflns_number 13436
_diffrn_reflns_theta_full 27.50
_diffrn_reflns_theta_max 27.50
_diffrn_reflns_theta_min 1.92
_exptl_absorpt_coefficient_mu 2.986
_exptl_absorpt_correction_T_max 0.6390
_exptl_absorpt_correction_T_min 0.5480
_exptl_absorpt_correction_type multi-scan
_exptl_crystal_colour yellow
_exptl_crystal_density_diffrn 1.396
_exptl_crystal_description fiber
_exptl_crystal_F_000 1608
_exptl_crystal_size_max 0.4
_exptl_crystal_size_mid 0.25
_exptl_crystal_size_min 0.15
_refine_diff_density_max 1.205
_refine_diff_density_min -1.514
_refine_diff_density_rms 0.106
_refine_ls_extinction_method none
_refine_ls_goodness_of_fit_ref 1.044
_refine_ls_hydrogen_treatment mixed
_refine_ls_matrix_type full
_refine_ls_number_parameters 421
_refine_ls_number_reflns 7557
_refine_ls_number_restraints 0
_refine_ls_restrained_S_all 1.044
_refine_ls_R_factor_all 0.0438
_refine_ls_R_factor_gt 0.0294
_refine_ls_shift/su_max 0.004
_refine_ls_shift/su_mean 0.000
_refine_ls_structure_factor_coef Fsqd
_refine_ls_weighting_details 'calc w=1/[\s^2^(Fo^2^)+(0.0368P)^2^+0.6344P] where P=(Fo^2^+2Fc^2^)/3'
_refine_ls_weighting_scheme calc
_refine_ls_wR_factor_gt 0.0631
_refine_ls_wR_factor_ref 0.0661
_reflns_number_gt 6088
_reflns_number_total 7557
_reflns_threshold_expression >2sigma(I)
_cod_data_source_file ja063282xsi20060510_051747.cif
_cod_data_source_block mf559hklf4
_cod_original_sg_symbol_H-M 'P 21/c'
_cod_database_code 4110906

loop_
_symmetry_equiv_pos_as_xyz
'x, y, z'
'-x, y+1/2, -z+1/2'
'-x, -y, -z'
'x, -y-1/2, z-1/2'

loop_
_atom_site_label
_atom_site_type_symbol
_atom_site_fract_x
_atom_site_fract_y
_atom_site_fract_z
_atom_site_U_iso_or_equiv
_atom_site_adp_type
_atom_site_occupancy
_atom_site_symmetry_multiplicity
_atom_site_calc_flag
_atom_site_refinement_flags
Ta1 Ta 0.861063(11) 0.220776(12) 0.107796(5) 0.01521(5) Uani 1 1 d .
N2 N 0.8021(2) 0.5043(2) 0.08038(11) 0.0185(6) Uani 1 1 d .
N1 N 0.8912(2) 0.4964(3) 0.14970(12) 0.0229(7) Uani 1 1 d .
C1 C 0.8476(3) 0.4261(3) 0.11319(13) 0.0188(8) Uani 1 1 d .
N3 N 0.9257(2) 0.2488(2) 0.18527(11) 0.0196(7) Uani 1 1 d .
N4 N 0.5803(3) 0.5900(3) 0.05570(15) 0.0266(7) Uani 1 1 d .
C100 C 0.5206(7) 0.6206(8) 0.2107(3) 0.096(3) Uani 1 1 d .
H100 H 0.4716 0.5631 0.2050 0.116 Uiso 1 1 calc R
N8 N 1.0027(2) 0.2660(3) 0.07061(13) 0.0262(7) Uani 1 1 d .
N5 N 0.7117(2) 0.2277(3) 0.14260(12) 0.0199(6) Uani 1 1 d .
C9 C 0.8161(3) 0.1117(3) 0.23643(14) 0.0223(8) Uani 1 1 d .
H9 H 0.7993 0.0761 0.2050 0.027 Uiso 1 1 calc R
C101 C 0.6071(6) 0.5932(7) 0.2403(3) 0.086(2) Uani 1 1 d .
H101 H 0.6147 0.5202 0.2545 0.104 Uiso 1 1 calc R
N7 N 0.8932(3) 0.0505(3) 0.11379(12) 0.0228(7) Uani 1 1 d .
N6 N 0.7992(3) 0.1989(2) 0.03492(12) 0.0233(7) Uani 1 1 d .
C24 C 0.6903(3) 0.2016(3) 0.02028(16) 0.0308(9) Uani 1 1 d .
H24A H 0.6842 0.2505 -0.0100 0.046 Uiso 1 1 calc R
H24B H 0.6465 0.2305 0.0495 0.046 Uiso 1 1 calc R
H24C H 0.6680 0.1256 0.0117 0.046 Uiso 1 1 calc R
C2 C 0.8735(3) 0.6108(3) 0.14020(15) 0.0288(9) Uani 1 1 d .
H2 H 0.8962 0.6722 0.1602 0.035 Uiso 1 1 calc R
C15 C 0.5943(3) 0.6798(3) 0.01959(16) 0.0249(8) Uani 1 1 d .
C11 C 0.7969(4) 0.1176(3) 0.33285(15) 0.0325(10) Uani 1 1 d .
C20 C 0.6067(3) 0.6607(3) -0.03516(15) 0.0249(8) Uani 1 1 d .
H20 H 0.6088 0.5862 -0.0482 0.030 Uiso 1 1 calc R
C4 C 0.9463(3) 0.4589(3) 0.19692(15) 0.0288(9) Uani 1 1 d .
H4A H 0.8958 0.4543 0.2271 0.035 Uiso 1 1 calc R
H4B H 0.9992 0.5153 0.2050 0.035 Uiso 1 1 calc R
C16 C 0.5902(4) 0.7933(3) 0.03710(18) 0.0346(10) Uani 1 1 d .
H16 H 0.5816 0.8090 0.0733 0.041 Uiso 1 1 calc R
C17 C 0.5987(4) 0.8824(4) 0.00112(19) 0.0404(11) Uani 1 1 d .
H17 H 0.5949 0.9571 0.0138 0.048 Uiso 1 1 calc R
C105 C 0.5020(12) 0.7310(10) 0.1885(4) 0.163(6) Uani 1 1 d .
H105 H 0.4412 0.7485 0.1710 0.196 Uiso 1 1 calc R
C10 C 0.7746(3) 0.0685(3) 0.28407(15) 0.0282(9) Uani 1 1 d .
H10 H 0.7305 0.0049 0.2837 0.034 Uiso 1 1 calc R
C102 C 0.6804(7) 0.6769(12) 0.2480(4) 0.129(4) Uani 1 1 d .
C3 C 0.8173(3) 0.6169(3) 0.09667(15) 0.0266(9) Uani 1 1 d .
H3 H 0.7932 0.6829 0.0806 0.032 Uiso 1 1 calc R
C8 C 0.8830(3) 0.2079(3) 0.23389(14) 0.0207(8) Uani 1 1 d .
C13 C 0.9046(3) 0.2569(3) 0.28359(15) 0.0283(9) Uani 1 1 d .
H13 H 0.9481 0.3209 0.2843 0.034 Uiso 1 1 calc R
C6 C 0.7454(3) 0.4757(3) 0.03330(14) 0.0194(7) Uani 1 1 d .
H6A H 0.7664 0.4000 0.0211 0.023 Uiso 1 1 calc R
H6B H 0.7648 0.5297 0.0052 0.023 Uiso 1 1 calc R
C19 C 0.6158(3) 0.7524(3) -0.07005(17) 0.0274(9) Uani 1 1 d .
H19 H 0.6243 0.7377 -0.1063 0.033 Uiso 1 1 calc R
C26 C 0.8477(4) -0.0402(3) 0.08207(18) 0.0356(10) Uani 1 1 d .
H26A H 0.9036 -0.0840 0.0647 0.053 Uiso 1 1 calc R
H26B H 0.8049 -0.0067 0.0558 0.053 Uiso 1 1 calc R
H26C H 0.8049 -0.0894 0.1048 0.053 Uiso 1 1 calc R
C12 C 0.8628(4) 0.2120(4) 0.33137(15) 0.0351(10) Uani 1 1 d .
H12 H 0.8796 0.2464 0.3631 0.042 Uiso 1 1 calc R
C21 C 0.6264(4) 0.9634(4) -0.0916(2) 0.0476(12) Uani 1 1 d .
H21A H 0.6993 0.9861 -0.0942 0.071 Uiso 1 1 calc R
H21B H 0.5836 1.0267 -0.0792 0.071 Uiso 1 1 calc R
H21C H 0.6051 0.9399 -0.1260 0.071 Uiso 1 1 calc R
C7 C 0.6257(3) 0.4783(3) 0.04394(16) 0.0253(8) Uani 1 1 d .
H7A H 0.5929 0.4475 0.0131 0.030 Uiso 1 1 calc R
H7B H 0.6077 0.4277 0.0736 0.030 Uiso 1 1 calc R
C18 C 0.6126(3) 0.8647(3) -0.05304(18) 0.0319(10) Uani 1 1 d .
C14 C 0.7505(4) 0.0680(4) 0.38454(17) 0.0514(14) Uani 1 1 d .
H14A H 0.7968 0.0840 0.4126 0.077 Uiso 1 1 calc R
H14B H 0.7427 -0.0134 0.3809 0.077 Uiso 1 1 calc R
H14C H 0.6826 0.1019 0.3929 0.077 Uiso 1 1 calc R
C22 C 0.6634(3) 0.3157(3) 0.17754(16) 0.0321(10) Uani 1 1 d .
H22A H 0.6008 0.3446 0.1623 0.048 Uiso 1 1 calc R
H22B H 0.7126 0.3772 0.1815 0.048 Uiso 1 1 calc R
H22C H 0.6450 0.2830 0.2117 0.048 Uiso 1 1 calc R
C5 C 0.9990(3) 0.3437(3) 0.18864(14) 0.0263(8) Uani 1 1 d .
H5A H 1.0435 0.3464 0.1562 0.032 Uiso 1 1 calc R
H5B H 1.0443 0.3297 0.2178 0.032 Uiso 1 1 calc R
C29 C 1.1001(3) 0.2047(4) 0.07794(19) 0.0433(12) Uani 1 1 d .
H29A H 1.1243 0.1701 0.0449 0.065 Uiso 1 1 calc R
H29B H 1.0880 0.1462 0.1043 0.065 Uiso 1 1 calc R
H29C H 1.1528 0.2570 0.0894 0.065 Uiso 1 1 calc R
C27 C 0.9663(3) -0.0046(4) 0.14891(16) 0.0349(10) Uani 1 1 d .
H27A H 0.9290 -0.0605 0.1705 0.052 Uiso 1 1 calc R
H27B H 0.9961 0.0521 0.1713 0.052 Uiso 1 1 calc R
H27C H 1.0219 -0.0414 0.1279 0.052 Uiso 1 1 calc R
C25 C 0.8666(4) 0.1627(4) -0.01193(16) 0.0409(11) Uani 1 1 d .
H25A H 0.8416 0.0908 -0.0248 0.061 Uiso 1 1 calc R
H25B H 0.9383 0.1544 -0.0019 0.061 Uiso 1 1 calc R
H25C H 0.8635 0.2195 -0.0394 0.061 Uiso 1 1 calc R
C28 C 1.0232(3) 0.3624(4) 0.03546(17) 0.0399(11) Uani 1 1 d .
H28A H 1.0577 0.4220 0.0543 0.060 Uiso 1 1 calc R
H28B H 0.9576 0.3907 0.0232 0.060 Uiso 1 1 calc R
H28C H 1.0679 0.3385 0.0056 0.060 Uiso 1 1 calc R
C23 C 0.6386(3) 0.1323(3) 0.13995(16) 0.0291(9) Uani 1 1 d .
H23A H 0.6267 0.0996 0.1747 0.044 Uiso 1 1 calc R
H23B H 0.6679 0.0753 0.1160 0.044 Uiso 1 1 calc R
H23C H 0.5727 0.1591 0.1274 0.044 Uiso 1 1 calc R
C103 C 0.6537(18) 0.7908(13) 0.2242(5) 0.191(12) Uani 1 1 d .
H103 H 0.6955 0.8538 0.2315 0.229 Uiso 1 1 calc R
C104 C 0.577(2) 0.8041(15) 0.1947(6) 0.247(16) Uani 1 1 d .
H104 H 0.5734 0.8725 0.1760 0.296 Uiso 1 1 calc R
C106 C 0.7626(10) 0.6654(15) 0.2769(5) 0.221(9) Uani 1 1 d .
H10A H 0.7497 0.6052 0.3024 0.332 Uiso 1 1 calc R
H10B H 0.7750 0.7358 0.2952 0.332 Uiso 1 1 calc R
H10C H 0.8236 0.6466 0.2543 0.332 Uiso 1 1 calc R
H200 H 0.577(3) 0.609(3) 0.0845(16) 0.023(12) Uiso 1 1 d .

loop_
_atom_site_aniso_label
_atom_site_aniso_U_11
_atom_site_aniso_U_22
_atom_site_aniso_U_33
_atom_site_aniso_U_23
_atom_site_aniso_U_13
_atom_site_aniso_U_12
Ta1 0.01652(8) 0.01963(8) 0.00957(7) 0.00078(6) -0.00140(5) -0.00029(7)
N2 0.0197(16) 0.0176(15) 0.0177(15) -0.0002(11) 0.0011(12) -0.0021(12)
N1 0.0298(19) 0.0244(17) 0.0149(16) 0.0002(12) -0.0039(13) -0.0065(13)
C1 0.018(2) 0.0244(19) 0.0137(18) -0.0013(14) 0.0013(15) -0.0038(14)
N3 0.0204(16) 0.0257(17) 0.0133(15) 0.0006(11) -0.0057(12) -0.0072(11)
N4 0.0254(19) 0.0297(18) 0.0244(19) 0.0009(15) 0.0027(15) 0.0027(14)
C100 0.096(6) 0.107(7) 0.081(5) -0.034(5) 0.056(5) -0.037(5)
N8 0.0204(17) 0.0366(18) 0.0214(16) 0.0037(14) 0.0023(13) -0.0003(14)
N5 0.0169(15) 0.0219(15) 0.0208(15) 0.0003(13) 0.0011(12) -0.0021(13)
C9 0.029(2) 0.0232(19) 0.0149(18) -0.0002(14) -0.0057(15) -0.0023(15)
C101 0.087(5) 0.087(5) 0.080(5) -0.041(4) 0.045(4) -0.033(4)
N7 0.0299(18) 0.0221(16) 0.0166(16) 0.0004(12) -0.0042(13) 0.0043(13)
N6 0.0306(18) 0.0223(17) 0.0177(16) -0.0024(12) -0.0065(13) 0.0006(12)
C24 0.041(2) 0.025(2) 0.028(2) 0.0022(15) -0.0188(18) -0.0063(17)
C2 0.042(3) 0.0228(19) 0.022(2) -0.0039(15) -0.0025(18) -0.0070(17)
C15 0.0145(19) 0.0259(19) 0.034(2) 0.0013(16) -0.0033(16) 0.0014(15)
C11 0.050(3) 0.033(2) 0.0142(19) 0.0040(16) 0.0018(18) 0.0016(19)
C20 0.019(2) 0.0253(19) 0.030(2) -0.0008(17) -0.0020(16) 0.0019(16)
C4 0.042(3) 0.031(2) 0.0147(19) 0.0004(15) -0.0112(17) -0.0132(18)
C16 0.041(3) 0.028(2) 0.035(2) -0.0063(18) -0.009(2) -0.0001(18)
C17 0.050(3) 0.026(2) 0.047(3) 0.000(2) -0.018(2) -0.0027(19)
C105 0.253(15) 0.104(8) 0.117(8) -0.033(7) 0.134(10) -0.044(9)
C10 0.035(2) 0.029(2) 0.021(2) 0.0048(15) -0.0020(17) -0.0038(17)
C102 0.083(6) 0.212(12) 0.087(6) -0.102(7) 0.043(5) -0.053(7)
C3 0.035(2) 0.0185(19) 0.026(2) -0.0005(15) 0.0014(17) -0.0035(16)
C8 0.025(2) 0.0231(19) 0.0142(17) 0.0023(14) -0.0065(14) 0.0013(15)
C13 0.041(2) 0.027(2) 0.0173(19) 0.0033(14) -0.0071(17) -0.0083(16)
C6 0.0212(19) 0.0198(17) 0.0177(18) 0.0016(14) -0.0043(15) -0.0001(14)
C19 0.0157(19) 0.034(2) 0.033(2) 0.0039(16) -0.0024(17) 0.0021(14)
C26 0.050(3) 0.021(2) 0.037(2) -0.0064(18) -0.011(2) 0.0053(18)
C12 0.057(3) 0.037(2) 0.0114(18) -0.0022(17) -0.0067(18) 0.001(2)
C21 0.049(3) 0.042(3) 0.053(3) 0.014(2) -0.016(2) -0.010(2)
C7 0.023(2) 0.0256(19) 0.028(2) 0.0044(16) -0.0023(16) -0.0027(15)
C18 0.026(2) 0.026(2) 0.045(3) 0.0067(18) -0.0112(19) -0.0040(16)
C14 0.079(4) 0.056(3) 0.018(2) 0.006(2) 0.009(2) -0.008(3)
C22 0.032(2) 0.032(2) 0.031(2) -0.0009(17) 0.0114(19) 0.0012(17)
C5 0.025(2) 0.038(2) 0.0162(18) 0.0029(16) -0.0063(16) -0.0083(17)
C29 0.024(2) 0.064(3) 0.042(3) 0.000(2) 0.003(2) 0.006(2)
C27 0.040(3) 0.036(2) 0.030(2) 0.0033(18) -0.0066(19) 0.0170(19)
C25 0.060(3) 0.046(3) 0.016(2) -0.0075(19) 0.001(2) 0.007(2)
C28 0.032(2) 0.053(3) 0.034(2) 0.012(2) 0.015(2) -0.005(2)
C23 0.022(2) 0.033(2) 0.033(2) 0.0053(17) -0.0046(18) -0.0069(16)
C103 0.35(3) 0.110(10) 0.102(10) -0.082(10) 0.125(14) -0.139(14)
C104 0.51(5) 0.109(11) 0.101(11) -0.039(10) 0.168(19) -0.031(18)
C106 0.139(11) 0.37(2) 0.150(12) -0.165(14) 0.061(9) -0.074(13)

loop_
_atom_type_symbol
_atom_type_description
_atom_type_scat_dispersion_real
_atom_type_scat_dispersion_imag
_atom_type_scat_source
C C 0.0033 0.0016 'International Tables Vol C Tables 4.2.6.8 and 6.1.1.4'
H H 0.0000 0.0000 'International Tables Vol C Tables 4.2.6.8 and 6.1.1.4'
N N 0.0061 0.0033 'International Tables Vol C Tables 4.2.6.8 and 6.1.1.4'
Ta Ta -0.7052 6.5227 'International Tables Vol C Tables 4.2.6.8 and 6.1.1.4'

loop_
_geom_angle_atom_site_label_1
_geom_angle_atom_site_label_2
_geom_angle_atom_site_label_3
_geom_angle
N7 Ta1 N5 100.99(12)
N7 Ta1 N6 91.83(12)
N5 Ta1 N6 90.06(12)
N7 Ta1 N8 96.45(13)
N5 Ta1 N8 162.56(13)
N6 Ta1 N8 89.36(13)
N7 Ta1 N3 89.69(11)
N5 Ta1 N3 89.55(12)
N6 Ta1 N3 178.48(11)
N8 Ta1 N3 90.58(12)
N7 Ta1 C1 169.15(12)
N5 Ta1 C1 82.81(12)
N6 Ta1 C1 98.36(11)
N8 Ta1 C1 80.03(12)
N3 Ta1 C1 80.14(11)
C1 N2 C3 112.4(3)
C1 N2 C6 125.2(3)
C3 N2 C6 122.5(3)
C1 N1 C2 112.9(3)
C1 N1 C4 125.9(3)
C2 N1 C4 121.1(3)
N1 C1 N2 101.6(3)
N1 C1 Ta1 127.2(2)
N2 C1 Ta1 131.1(2)
C8 N3 C5 115.4(3)
C8 N3 Ta1 126.0(2)
C5 N3 Ta1 116.0(2)
C15 N4 C7 120.5(3)
C101 C100 C105 124.5(9)
C29 N8 C28 109.6(3)
C29 N8 Ta1 123.1(3)
C28 N8 Ta1 127.2(3)
C23 N5 C22 108.5(3)
C23 N5 Ta1 121.9(2)
C22 N5 Ta1 129.3(2)
C10 C9 C8 122.2(3)
C102 C101 C100 118.0(10)
C26 N7 C27 107.0(3)
C26 N7 Ta1 125.5(2)
C27 N7 Ta1 127.5(3)
C24 N6 C25 108.7(3)
C24 N6 Ta1 129.8(3)
C25 N6 Ta1 121.2(3)
C3 C2 N1 106.9(3)
N4 C15 C16 120.4(4)
N4 C15 C20 121.8(4)
C16 C15 C20 117.6(4)
C12 C11 C10 116.9(4)
C12 C11 C14 122.3(4)
C10 C11 C14 120.8(4)
C19 C20 C15 120.2(4)
N1 C4 C5 112.1(3)
C17 C16 C15 120.5(4)
C16 C17 C18 122.5(4)
C104 C105 C100 114.4(18)
C9 C10 C11 122.0(4)
C106 C102 C101 124.8(16)
C106 C102 C103 120.9(13)
C101 C102 C103 114.0(12)
C2 C3 N2 106.2(3)
N3 C8 C9 121.2(3)
N3 C8 C13 123.6(3)
C9 C8 C13 115.2(3)
C12 C13 C8 122.0(4)
N2 C6 C7 112.4(3)
C18 C19 C20 122.5(4)
C11 C12 C13 121.7(4)
N4 C7 C6 115.6(3)
C19 C18 C17 116.7(4)
C19 C18 C21 121.6(4)
C17 C18 C21 121.7(4)
N3 C5 C4 114.1(3)
C104 C103 C102 122.5(14)
C103 C104 C105 126(2)

loop_
_geom_bond_atom_site_label_1
_geom_bond_atom_site_label_2
_geom_bond_distance
Ta1 N7 2.038(3)
Ta1 N5 2.045(3)
Ta1 N6 2.050(3)
Ta1 N8 2.050(3)
Ta1 N3 2.181(3)
Ta1 C1 2.407(4)
N2 C1 1.378(5)
N2 C3 1.394(5)
N2 C6 1.458(4)
N1 C1 1.371(4)
N1 C2 1.378(5)
N1 C4 1.477(5)
N3 C8 1.397(5)
N3 C5 1.451(5)
N4 C15 1.394(5)
N4 C7 1.450(5)
C100 C101 1.395(11)
C100 C105 1.430(14)
N8 C29 1.448(5)
N8 C28 1.448(5)
N5 C23 1.453(4)
N5 C22 1.467(5)
C9 C10 1.381(5)
C9 C8 1.407(5)
C101 C102 1.369(10)
N7 C26 1.463(5)
N7 C27 1.463(5)
N6 C24 1.447(5)
N6 C25 1.482(5)
C2 C3 1.340(6)
C15 C16 1.398(5)
C15 C20 1.399(5)
C11 C12 1.382(6)
C11 C10 1.398(5)
C11 C14 1.516(5)
C20 C19 1.387(5)
C4 C5 1.511(6)
C16 C17 1.381(6)
C17 C18 1.383(6)
C105 C104 1.29(2)
C102 C106 1.309(16)
C102 C103 1.50(2)
C8 C13 1.416(5)
C13 C12 1.393(6)
C6 C7 1.527(5)
C19 C18 1.380(6)
C21 C18 1.512(6)
C103 C104 1.27(3)

loop_
_geom_torsion_atom_site_label_1
_geom_torsion_atom_site_label_2
_geom_torsion_atom_site_label_3
_geom_torsion_atom_site_label_4
_geom_torsion
C2 N1 C1 N2 0.2(4)
C4 N1 C1 N2 176.5(3)
C2 N1 C1 Ta1 176.7(3)
C4 N1 C1 Ta1 -7.0(5)
C3 N2 C1 N1 -0.3(4)
C6 N2 C1 N1 178.9(3)
C3 N2 C1 Ta1 -176.6(3)
C6 N2 C1 Ta1 2.6(5)
N7 Ta1 C1 N1 -9.6(8)
N5 Ta1 C1 N1 101.7(3)
N6 Ta1 C1 N1 -169.3(3)
N8 Ta1 C1 N1 -81.5(3)
N3 Ta1 C1 N1 10.9(3)
N7 Ta1 C1 N2 165.8(5)
N5 Ta1 C1 N2 -82.9(3)
N6 Ta1 C1 N2 6.1(3)
N8 Ta1 C1 N2 94.0(3)
N3 Ta1 C1 N2 -173.7(3)
N7 Ta1 N3 C8 -66.3(3)
N5 Ta1 N3 C8 34.7(3)
N6 Ta1 N3 C8 110(4)
N8 Ta1 N3 C8 -162.7(3)
C1 Ta1 N3 C8 117.5(3)
N7 Ta1 N3 C5 133.0(3)
N5 Ta1 N3 C5 -126.0(3)
N6 Ta1 N3 C5 -51(5)
N8 Ta1 N3 C5 36.6(3)
C1 Ta1 N3 C5 -43.2(3)
N7 Ta1 N8 C29 -28.9(3)
N5 Ta1 N8 C29 151.2(4)
N6 Ta1 N8 C29 -120.7(3)
N3 Ta1 N8 C29 60.9(3)
C1 Ta1 N8 C29 140.7(3)
N7 Ta1 N8 C28 153.3(3)
N5 Ta1 N8 C28 -26.6(6)
N6 Ta1 N8 C28 61.5(3)
N3 Ta1 N8 C28 -117.0(3)
C1 Ta1 N8 C28 -37.1(3)
N7 Ta1 N5 C23 -30.9(3)
N6 Ta1 N5 C23 61.0(3)
N8 Ta1 N5 C23 149.0(4)
N3 Ta1 N5 C23 -120.5(3)
C1 Ta1 N5 C23 159.4(3)
N7 Ta1 N5 C22 141.9(3)
N6 Ta1 N5 C22 -126.2(3)
N8 Ta1 N5 C22 -38.2(6)
N3 Ta1 N5 C22 52.3(3)
C1 Ta1 N5 C22 -27.8(3)
C105 C100 C101 C102 -1.2(10)
N5 Ta1 N7 C26 73.4(3)
N6 Ta1 N7 C26 -17.1(3)
N8 Ta1 N7 C26 -106.6(3)
N3 Ta1 N7 C26 162.8(3)
C1 Ta1 N7 C26 -177.0(5)
N5 Ta1 N7 C27 -108.2(3)
N6 Ta1 N7 C27 161.4(3)
N8 Ta1 N7 C27 71.8(3)
N3 Ta1 N7 C27 -18.7(3)
C1 Ta1 N7 C27 1.5(8)
N7 Ta1 N6 C24 106.3(3)
N5 Ta1 N6 C24 5.3(3)
N8 Ta1 N6 C24 -157.2(3)
N3 Ta1 N6 C24 -70(5)
C1 Ta1 N6 C24 -77.4(3)
N7 Ta1 N6 C25 -66.2(3)
N5 Ta1 N6 C25 -167.2(3)
N8 Ta1 N6 C25 30.2(3)
N3 Ta1 N6 C25 118(4)
C1 Ta1 N6 C25 110.1(3)
C1 N1 C2 C3 -0.1(5)
C4 N1 C2 C3 -176.5(3)
C7 N4 C15 C16 -154.3(4)
C7 N4 C15 C20 29.6(5)
N4 C15 C20 C19 177.1(3)
C16 C15 C20 C19 0.8(5)
C1 N1 C4 C5 28.9(5)
C2 N1 C4 C5 -155.0(3)
N4 C15 C16 C17 -176.7(4)
C20 C15 C16 C17 -0.4(6)
C15 C16 C17 C18 -0.7(7)
C101 C100 C105 C104 4.6(12)
C8 C9 C10 C11 -0.2(6)
C12 C11 C10 C9 0.0(6)
C14 C11 C10 C9 -179.8(4)
C100 C101 C102 C106 176.7(8)
C100 C101 C102 C103 2.2(10)
N1 C2 C3 N2 -0.2(4)
C1 N2 C3 C2 0.3(4)
C6 N2 C3 C2 -178.9(3)
C5 N3 C8 C9 -176.0(3)
Ta1 N3 C8 C9 23.2(5)
C5 N3 C8 C13 2.6(5)
Ta1 N3 C8 C13 -158.2(3)
C10 C9 C8 N3 178.7(4)
C10 C9 C8 C13 0.1(6)
N3 C8 C13 C12 -178.3(4)
C9 C8 C13 C12 0.3(6)
C1 N2 C6 C7 99.9(4)
C3 N2 C6 C7 -80.9(4)
C15 C20 C19 C18 -0.3(6)
C10 C11 C12 C13 0.4(7)
C14 C11 C12 C13 -179.8(4)
C8 C13 C12 C11 -0.6(7)
C15 N4 C7 C6 58.0(5)
N2 C6 C7 N4 66.7(4)
C20 C19 C18 C17 -0.7(6)
C20 C19 C18 C21 177.9(4)
C16 C17 C18 C19 1.2(7)
C16 C17 C18 C21 -177.4(4)
C8 N3 C5 C4 -80.2(4)
Ta1 N3 C5 C4 82.6(3)
N1 C4 C5 N3 -68.9(4)
C106 C102 C103 C104 177.8(15)
C101 C102 C103 C104 -8(2)
C102 C103 C104 C105 12(3)
C100 C105 C104 C103 -10(2)
